data_2202994
loop_
_publ_author_name
'Zhu, Hai-Liang'
'Lin, Yong-Shan'
'Meng, Fan-Jin'
'Zou, Ying'
'Wang, Da-Qi'

_publ_section_title
;
 Bis(<i>N</i>-(2-(2-hydroxyethylamino)ethyl)salicylideneimine)cobalt(III)
 chloride
;
_journal_issue 10
_journal_name_full 'Acta Crystallographica Section E'
_journal_page_first m878
_journal_page_last m879
_journal_paper_doi 10.1107/S160053680301955X
_journal_volume 59
_journal_year 2003
_chemical_formula_moiety 'C22 H30 Co N4 O4, Cl'
_chemical_formula_sum 'C22 H30 Cl Co N4 O4'
_chemical_formula_weight 508.88
_chemical_name_systematic
;
Bis(N-(2-(2-hydroxyethylamino)ethyl)salicylideneimine)cobalt(III) chloride
;
_space_group_IT_number 14
_symmetry_cell_setting monoclinic
_symmetry_space_group_name_Hall '-P 2yn'
_symmetry_space_group_name_H-M 'P 1 21/n 1'
_atom_sites_solution_hydrogens geom
_atom_sites_solution_primary direct
_atom_sites_solution_secondary difmap
_audit_creation_method SHELXL-97
_cell_angle_alpha 90.00
_cell_angle_beta 115.849(7)
_cell_angle_gamma 90.00
_cell_formula_units_Z 4
_cell_length_a 9.802(5)
_cell_length_b 24.879(13)
_cell_length_c 10.425(6)
_cell_measurement_reflns_used 2737
_cell_measurement_temperature 298(2)
_cell_measurement_theta_max 22.836
_cell_measurement_theta_min 2.32
_cell_volume 2288(2)
_computing_cell_refinement SMART
_computing_data_collection 'SMART (Siemens, 1996)'
_computing_data_reduction 'SAINT (Siemens, 1996)'
_computing_molecular_graphics 'SHELXTL (Sheldrick, 1997b)'
_computing_publication_material SHELXTL
_computing_structure_refinement 'SHELXL97 (Sheldrick, 1997a)'
_computing_structure_solution 'SHELXS97 (Sheldrick, 1997a)'
_diffrn_ambient_temperature 298(2)
_diffrn_measured_fraction_theta_full 1.000
_diffrn_measured_fraction_theta_max 1.000
_diffrn_measurement_device_type 'Bruker SMART CCD area-detector'
_diffrn_measurement_method '\f and \w scans'
_diffrn_radiation_monochromator graphite
_diffrn_radiation_source 'fine-focus sealed tube'
_diffrn_radiation_type MoK\a
_diffrn_radiation_wavelength 0.71073
_diffrn_reflns_av_R_equivalents 0.0473
_diffrn_reflns_av_sigmaI/netI 0.0624
_diffrn_reflns_limit_h_max 11
_diffrn_reflns_limit_h_min -8
_diffrn_reflns_limit_k_max 25
_diffrn_reflns_limit_k_min -29
_diffrn_reflns_limit_l_max 12
_diffrn_reflns_limit_l_min -12
_diffrn_reflns_number 12017
_diffrn_reflns_theta_full 25.03
_diffrn_reflns_theta_max 25.03
_diffrn_reflns_theta_min 1.64
_diffrn_standards_decay_% 0
_diffrn_standards_interval_count 0
_diffrn_standards_interval_time 0
_diffrn_standards_number 0
_exptl_absorpt_coefficient_mu 0.903
_exptl_absorpt_correction_T_max 0.8764
_exptl_absorpt_correction_T_min 0.7796
_exptl_absorpt_correction_type multi-scan
_exptl_absorpt_process_details '(SADABS; Sheldrick, 1996)'
_exptl_crystal_colour 'dark red'
_exptl_crystal_density_diffrn 1.477
_exptl_crystal_density_method 'not measured'
_exptl_crystal_description prism
_exptl_crystal_F_000 1064
_exptl_crystal_size_max 0.29
_exptl_crystal_size_mid 0.18
_exptl_crystal_size_min 0.15
_refine_diff_density_max 0.389
_refine_diff_density_min -0.271
_refine_ls_extinction_method none
_refine_ls_goodness_of_fit_ref 0.966
_refine_ls_hydrogen_treatment constr
_refine_ls_matrix_type full
_refine_ls_number_parameters 289
_refine_ls_number_reflns 4049
_refine_ls_number_restraints 0
_refine_ls_restrained_S_all 0.966
_refine_ls_R_factor_all 0.0685
_refine_ls_R_factor_gt 0.0407
_refine_ls_shift/su_max 0.000
_refine_ls_shift/su_mean 0.000
_refine_ls_structure_factor_coef Fsqd
_refine_ls_weighting_details 'calc w = 1/[\s^2^(Fo^2^)+(0.0578P)^2^] where P = (Fo^2^+2Fc^2^)/3'
_refine_ls_weighting_scheme calc
_refine_ls_wR_factor_gt 0.0921
_refine_ls_wR_factor_ref 0.1134
_reflns_number_gt 2768
_reflns_number_total 4049
_reflns_threshold_expression I>2\s(I)
_cod_data_source_file ww6111.cif
_cod_data_source_block I
_cod_depositor_comments
;
The following automatic conversions were performed:
'_symmetry_cell_setting' value 'Monoclinic' changed to 'monoclinic'
according to '/home/saulius/struct/CIF-dictionaries/cif_core.dic'
dictionary named 'cif_core.dic' version 2.4.1 from 2010-06-29.

Automatic conversion script
Id: cif_fix_enum 1527 2010-12-29 10:47:43Z saulius 

The following automatic conversions were performed:

'_symmetry_cell_setting' value 'Monoclinic' changed to 'monoclinic'
according to /home/saulius/struct/CIF-dictionaries/cif_core.dic
dictionary named 'cif_core.dic' version 2.4.1 from 2010-06-29.

Automatic conversion script
Id: cif_fix_values 1715 2011-07-08 13:25:40Z adriana 
;
_cod_original_sg_symbol_H-M 'P 21/n'
_cod_database_code 2202994
_cod_database_fobs_code 2202994

loop_
_symmetry_equiv_pos_as_xyz
'x, y, z'
'-x+1/2, y+1/2, -z+1/2'
'-x, -y, -z'
'x-1/2, -y-1/2, z-1/2'

loop_
_atom_site_label
_atom_site_fract_x
_atom_site_fract_y
_atom_site_fract_z
_atom_site_U_iso_or_equiv
_atom_site_adp_type
_atom_site_calc_flag
_atom_site_refinement_flags
_atom_site_occupancy
_atom_site_disorder_assembly
_atom_site_disorder_group
_atom_site_type_symbol
Co1 0.75183(5) 0.135038(17) 0.63432(5) 0.03379(16) Uani d . 1 . . Co
Cl1 -0.00415(14) 0.01166(4) 0.19345(13) 0.0755(4) Uani d . 1 . . Cl
N1 0.6133(3) 0.08907(10) 0.4895(3) 0.0364(7) Uani d . 1 . . N
N2 0.9114(3) 0.09174(10) 0.6115(3) 0.0373(7) Uani d . 1 . . N
H2 0.9402 0.0654 0.6788 0.045 Uiso calc R 1 . . H
N3 0.8936(3) 0.17848(11) 0.7821(3) 0.0340(6) Uani d . 1 . . N
N4 0.7550(3) 0.08869(11) 0.7951(3) 0.0402(7) Uani d . 1 . . N
H4 0.8172 0.0603 0.8042 0.048 Uiso calc R 1 . . H
O1 0.5973(3) 0.17670(9) 0.6472(2) 0.0401(6) Uani d . 1 . . O
O2 1.2464(3) 0.05241(13) 0.7442(3) 0.0777(9) Uani d . 1 . . O
H2A 1.1842 0.0328 0.7536 0.117 Uiso calc R 1 . . H
O3 0.7494(3) 0.17986(9) 0.4868(2) 0.0394(6) Uani d . 1 . . O
O4 0.6915(4) -0.01987(12) 0.8842(3) 0.0823(10) Uani d . 1 . . O
H4B 0.7771 -0.0128 0.8935 0.123 Uiso calc R 1 . . H
C1 0.4718(4) 0.09736(14) 0.4151(4) 0.0402(9) Uani d . 1 . . C
H1 0.4193 0.0736 0.3410 0.048 Uiso calc R 1 . . H
C2 0.3881(4) 0.14035(14) 0.4374(4) 0.0385(8) Uani d . 1 . . C
C3 0.4556(4) 0.17789(13) 0.5503(4) 0.0372(8) Uani d . 1 . . C
C4 0.3618(4) 0.21856(14) 0.5607(4) 0.0464(9) Uani d . 1 . . C
H4A 0.4027 0.2439 0.6332 0.056 Uiso calc R 1 . . H
C5 0.2115(5) 0.22202(16) 0.4668(5) 0.0584(11) Uani d . 1 . . C
H5 0.1526 0.2498 0.4758 0.070 Uiso calc R 1 . . H
C6 0.1466(5) 0.18460(18) 0.3588(4) 0.0614(12) Uani d . 1 . . C
H6 0.0441 0.1867 0.2966 0.074 Uiso calc R 1 . . H
C7 0.2344(4) 0.14466(16) 0.3445(4) 0.0514(10) Uani d . 1 . . C
H7 0.1908 0.1198 0.2712 0.062 Uiso calc R 1 . . H
C8 0.6864(4) 0.04386(14) 0.4562(4) 0.0499(10) Uani d . 1 . . C
H8A 0.6253 0.0312 0.3600 0.060 Uiso calc R 1 . . H
H8B 0.7012 0.0145 0.5221 0.060 Uiso calc R 1 . . H
C9 0.8361(4) 0.06480(15) 0.4706(4) 0.0505(10) Uani d . 1 . . C
H9A 0.8984 0.0354 0.4649 0.061 Uiso calc R 1 . . H
H9B 0.8208 0.0901 0.3948 0.061 Uiso calc R 1 . . H
C10 1.0506(4) 0.12009(14) 0.6284(4) 0.0490(10) Uani d . 1 . . C
H10A 1.0917 0.1390 0.7188 0.059 Uiso calc R 1 . . H
H10B 1.0236 0.1468 0.5535 0.059 Uiso calc R 1 . . H
C11 1.1733(4) 0.08457(15) 0.6236(4) 0.0498(10) Uani d . 1 . . C
H11A 1.1287 0.0615 0.5404 0.060 Uiso calc R 1 . . H
H11B 1.2481 0.1071 0.6124 0.060 Uiso calc R 1 . . H
C12 0.9281(4) 0.22699(14) 0.7692(4) 0.0377(8) Uani d . 1 . . C
H12 0.9832 0.2462 0.8525 0.045 Uiso calc R 1 . . H
C13 0.8891(4) 0.25411(13) 0.6374(4) 0.0381(8) Uani d . 1 . . C
C14 0.8093(4) 0.22831(13) 0.5040(4) 0.0353(8) Uani d . 1 . . C
C15 0.7985(4) 0.25623(15) 0.3831(4) 0.0449(9) Uani d . 1 . . C
H15 0.7515 0.2397 0.2944 0.054 Uiso calc R 1 . . H
C16 0.8553(4) 0.30731(15) 0.3921(4) 0.0498(10) Uani d . 1 . . C
H16 0.8453 0.3246 0.3093 0.060 Uiso calc R 1 . . H
C17 0.9267(5) 0.33356(15) 0.5207(4) 0.0564(11) Uani d . 1 . . C
H17 0.9620 0.3685 0.5250 0.068 Uiso calc R 1 . . H
C18 0.9444(5) 0.30718(13) 0.6410(4) 0.0481(10) Uani d . 1 . . C
H18 0.9942 0.3244 0.7285 0.058 Uiso calc R 1 . . H
C19 0.9539(4) 0.15232(15) 0.9216(4) 0.0474(10) Uani d . 1 . . C
H19A 0.9913 0.1790 0.9969 0.057 Uiso calc R 1 . . H
H19B 1.0368 0.1285 0.9330 0.057 Uiso calc R 1 . . H
C20 0.8278(5) 0.12121(15) 0.9284(4) 0.0520(10) Uani d . 1 . . C
H20A 0.7542 0.1455 0.9362 0.062 Uiso calc R 1 . . H
H20B 0.8664 0.0978 1.0110 0.062 Uiso calc R 1 . . H
C21 0.6090(4) 0.06649(16) 0.7802(4) 0.0551(11) Uani d . 1 . . C
H21A 0.5595 0.0489 0.6882 0.066 Uiso calc R 1 . . H
H21B 0.5448 0.0961 0.7806 0.066 Uiso calc R 1 . . H
C22 0.6199(5) 0.02698(17) 0.8937(4) 0.0585(11) Uani d . 1 . . C
H22A 0.6763 0.0430 0.9869 0.070 Uiso calc R 1 . . H
H22B 0.5190 0.0185 0.8831 0.070 Uiso calc R 1 . . H

loop_
_atom_site_aniso_label
_atom_site_aniso_U_11
_atom_site_aniso_U_22
_atom_site_aniso_U_33
_atom_site_aniso_U_12
_atom_site_aniso_U_13
_atom_site_aniso_U_23
Co1 0.0274(3) 0.0366(3) 0.0369(3) 0.0007(2) 0.0136(2) -0.0012(2)
Cl1 0.0709(8) 0.0669(7) 0.0880(8) 0.0187(6) 0.0341(7) 0.0259(6)
N1 0.0318(17) 0.0376(16) 0.0412(16) 0.0006(13) 0.0172(14) -0.0010(13)
N2 0.0338(17) 0.0360(16) 0.0452(17) -0.0038(13) 0.0201(14) -0.0045(13)
N3 0.0329(16) 0.0383(16) 0.0329(15) 0.0003(13) 0.0163(13) -0.0001(12)
N4 0.0312(17) 0.0394(17) 0.0472(18) 0.0000(13) 0.0146(14) 0.0061(14)
O1 0.0317(14) 0.0434(14) 0.0429(14) 0.0051(11) 0.0143(12) -0.0050(11)
O2 0.0439(19) 0.100(2) 0.087(2) 0.0177(17) 0.0264(17) 0.0213(19)
O3 0.0415(15) 0.0411(14) 0.0340(13) -0.0034(11) 0.0149(11) -0.0008(10)
O4 0.082(2) 0.066(2) 0.095(2) -0.0066(19) 0.035(2) 0.0099(18)
C1 0.036(2) 0.046(2) 0.037(2) -0.0059(17) 0.0152(17) 0.0003(16)
C2 0.035(2) 0.044(2) 0.0370(19) -0.0005(17) 0.0160(16) 0.0062(16)
C3 0.036(2) 0.038(2) 0.042(2) 0.0062(17) 0.0213(18) 0.0096(16)
C4 0.041(2) 0.047(2) 0.056(2) 0.0060(18) 0.025(2) 0.0069(18)
C5 0.047(3) 0.058(3) 0.077(3) 0.021(2) 0.033(2) 0.021(2)
C6 0.034(2) 0.086(3) 0.056(3) 0.016(2) 0.013(2) 0.018(2)
C7 0.039(2) 0.071(3) 0.040(2) 0.006(2) 0.0137(19) 0.0074(19)
C8 0.040(2) 0.044(2) 0.063(3) -0.0042(18) 0.020(2) -0.0161(19)
C9 0.042(2) 0.054(2) 0.059(2) 0.0027(19) 0.026(2) -0.0181(19)
C10 0.040(2) 0.048(2) 0.066(3) -0.0028(18) 0.030(2) -0.0079(19)
C11 0.037(2) 0.053(2) 0.066(3) -0.0048(19) 0.029(2) -0.008(2)
C12 0.034(2) 0.044(2) 0.037(2) -0.0008(17) 0.0167(16) -0.0094(16)
C13 0.039(2) 0.038(2) 0.042(2) 0.0042(16) 0.0217(17) -0.0028(16)
C14 0.0264(18) 0.038(2) 0.042(2) 0.0060(16) 0.0158(16) 0.0024(16)
C15 0.035(2) 0.057(2) 0.039(2) 0.0053(18) 0.0132(17) 0.0055(18)
C16 0.047(2) 0.052(3) 0.054(2) 0.010(2) 0.025(2) 0.018(2)
C17 0.067(3) 0.039(2) 0.070(3) -0.004(2) 0.035(2) 0.004(2)
C18 0.057(3) 0.039(2) 0.054(2) 0.0011(19) 0.030(2) -0.0056(18)
C19 0.048(2) 0.053(2) 0.034(2) -0.0040(19) 0.0110(18) -0.0002(17)
C20 0.058(3) 0.056(2) 0.041(2) -0.004(2) 0.021(2) 0.0046(18)
C21 0.039(2) 0.066(3) 0.059(3) -0.002(2) 0.021(2) 0.015(2)
C22 0.047(3) 0.073(3) 0.055(3) -0.010(2) 0.021(2) 0.010(2)

loop_
_atom_type_symbol
_atom_type_description
_atom_type_scat_dispersion_real
_atom_type_scat_dispersion_imag
_atom_type_scat_source
C C 0.0033 0.0016 'International Tables Vol C Tables 4.2.6.8 and 6.1.1.4'
H H 0.0000 0.0000 'International Tables Vol C Tables 4.2.6.8 and 6.1.1.4'
N N 0.0061 0.0033 'International Tables Vol C Tables 4.2.6.8 and 6.1.1.4'
O O 0.0106 0.0060 'International Tables Vol C Tables 4.2.6.8 and 6.1.1.4'
Co Co 0.3494 0.9721 'International Tables Vol C Tables 4.2.6.8 and 6.1.1.4'
Cl Cl 0.1484 0.1585 'International Tables Vol C Tables 4.2.6.8 and 6.1.1.4'

loop_
_geom_angle_atom_site_label_1
_geom_angle_atom_site_label_2
_geom_angle_atom_site_label_3
_geom_angle
O1 Co1 O3 90.46(10)
O1 Co1 N3 87.48(11)
O3 Co1 N3 93.97(11)
O1 Co1 N1 93.97(11)
O3 Co1 N1 87.57(11)
N3 Co1 N1 177.88(11)
O1 Co1 N2 177.45(10)
O3 Co1 N2 87.37(11)
N3 Co1 N2 93.98(12)
N1 Co1 N2 84.62(12)
O1 Co1 N4 88.68(11)
O3 Co1 N4 178.61(10)
N3 Co1 N4 84.90(12)
N1 Co1 N4 93.58(12)
N2 Co1 N4 93.52(11)
C1 N1 C8 119.9(3)
C1 N1 Co1 126.4(2)
C8 N1 Co1 113.4(2)
C10 N2 C9 111.6(3)
C10 N2 Co1 117.3(2)
C9 N2 Co1 106.5(2)
C10 N2 H2 107.0
C9 N2 H2 107.0
Co1 N2 H2 107.0
C12 N3 C19 121.0(3)
C12 N3 Co1 125.9(2)
C19 N3 Co1 112.9(2)
C21 N4 C20 110.4(3)
C21 N4 Co1 117.5(2)
C20 N4 Co1 106.9(2)
C21 N4 H4 107.2
C20 N4 H4 107.2
Co1 N4 H4 107.2
C3 O1 Co1 124.7(2)
C11 O2 H2A 109.5
C14 O3 Co1 125.6(2)
C22 O4 H4B 109.5
N1 C1 C2 124.9(3)
N1 C1 H1 117.6
C2 C1 H1 117.6
C7 C2 C3 119.8(3)
C7 C2 C1 117.9(3)
C3 C2 C1 122.3(3)
O1 C3 C4 117.8(3)
O1 C3 C2 125.2(3)
C4 C3 C2 117.0(3)
C5 C4 C3 121.8(4)
C5 C4 H4A 119.1
C3 C4 H4A 119.1
C4 C5 C6 120.6(4)
C4 C5 H5 119.7
C6 C5 H5 119.7
C7 C6 C5 119.4(4)
C7 C6 H6 120.3
C5 C6 H6 120.3
C6 C7 C2 121.4(4)
C6 C7 H7 119.3
C2 C7 H7 119.3
N1 C8 C9 105.6(3)
N1 C8 H8A 110.6
C9 C8 H8A 110.6
N1 C8 H8B 110.6
C9 C8 H8B 110.6
H8A C8 H8B 108.7
N2 C9 C8 107.3(3)
N2 C9 H9A 110.2
C8 C9 H9A 110.2
N2 C9 H9B 110.2
C8 C9 H9B 110.2
H9A C9 H9B 108.5
N2 C10 C11 115.1(3)
N2 C10 H10A 108.5
C11 C10 H10A 108.5
N2 C10 H10B 108.5
C11 C10 H10B 108.5
H10A C10 H10B 107.5
O2 C11 C10 114.2(3)
O2 C11 H11A 108.7
C10 C11 H11A 108.7
O2 C11 H11B 108.7
C10 C11 H11B 108.7
H11A C11 H11B 107.6
N3 C12 C13 125.3(3)
N3 C12 H12 117.4
C13 C12 H12 117.4
C14 C13 C18 119.2(3)
C14 C13 C12 122.2(3)
C18 C13 C12 118.4(3)
O3 C14 C15 118.4(3)
O3 C14 C13 124.7(3)
C15 C14 C13 116.8(3)
C16 C15 C14 121.8(4)
C16 C15 H15 119.1
C14 C15 H15 119.1
C15 C16 C17 121.6(4)
C15 C16 H16 119.2
C17 C16 H16 119.2
C18 C17 C16 118.4(4)
C18 C17 H17 120.8
C16 C17 H17 120.8
C17 C18 C13 122.0(4)
C17 C18 H18 119.0
C13 C18 H18 119.0
N3 C19 C20 107.2(3)
N3 C19 H19A 110.3
C20 C19 H19A 110.3
N3 C19 H19B 110.3
C20 C19 H19B 110.3
H19A C19 H19B 108.5
C19 C20 N4 107.9(3)
C19 C20 H20A 110.1
N4 C20 H20A 110.1
C19 C20 H20B 110.1
N4 C20 H20B 110.1
H20A C20 H20B 108.4
N4 C21 C22 115.3(3)
N4 C21 H21A 108.4
C22 C21 H21A 108.4
N4 C21 H21B 108.4
C22 C21 H21B 108.4
H21A C21 H21B 107.5
O4 C22 C21 110.9(3)
O4 C22 H22A 109.5
C21 C22 H22A 109.5
O4 C22 H22B 109.5
C21 C22 H22B 109.5
H22A C22 H22B 108.0

loop_
_geom_bond_atom_site_label_1
_geom_bond_atom_site_label_2
_geom_bond_site_symmetry_2
_geom_bond_distance
_geom_bond_publ_flag
Co1 O1 . 1.888(2) ?
Co1 O3 . 1.891(2) ?
Co1 N3 . 1.899(3) ?
Co1 N1 . 1.909(3) ?
Co1 N2 . 1.997(3) ?
Co1 N4 . 2.023(3) ?
N1 C1 . 1.277(4) ?
N1 C8 . 1.454(4) ?
N2 C10 . 1.477(4) ?
N2 C9 . 1.485(4) ?
N2 H2 . 0.9100 ?
N3 C12 . 1.276(4) ?
N3 C19 . 1.463(4) ?
N4 C21 . 1.477(4) ?
N4 C20 . 1.494(4) ?
N4 H4 . 0.9100 ?
O1 C3 . 1.314(4) ?
O2 C11 . 1.396(4) ?
O2 H2A . 0.8200 ?
O3 C14 . 1.319(4) ?
O4 C22 . 1.386(5) ?
O4 H4B . 0.8200 ?
C1 C2 . 1.427(5) ?
C1 H1 . 0.9300 ?
C2 C7 . 1.395(5) ?
C2 C3 . 1.420(5) ?
C3 C4 . 1.403(5) ?
C4 C5 . 1.371(5) ?
C4 H4A . 0.9300 ?
C5 C6 . 1.383(5) ?
C5 H5 . 0.9300 ?
C6 C7 . 1.364(5) ?
C6 H6 . 0.9300 ?
C7 H7 . 0.9300 ?
C8 C9 . 1.502(5) ?
C8 H8A . 0.9700 ?
C8 H8B . 0.9700 ?
C9 H9A . 0.9700 ?
C9 H9B . 0.9700 ?
C10 C11 . 1.510(5) ?
C10 H10A . 0.9700 ?
C10 H10B . 0.9700 ?
C11 H11A . 0.9700 ?
C11 H11B . 0.9700 ?
C12 C13 . 1.425(5) ?
C12 H12 . 0.9300 ?
C13 C14 . 1.418(5) ?
C13 C18 . 1.422(5) ?
C14 C15 . 1.402(5) ?
C15 C16 . 1.375(5) ?
C15 H15 . 0.9300 ?
C16 C17 . 1.376(5) ?
C16 H16 . 0.9300 ?
C17 C18 . 1.359(5) ?
C17 H17 . 0.9300 ?
C18 H18 . 0.9300 ?
C19 C20 . 1.486(5) ?
C19 H19A . 0.9700 ?
C19 H19B . 0.9700 ?
C20 H20A . 0.9700 ?
C20 H20B . 0.9700 ?
C21 C22 . 1.506(5) ?
C21 H21A . 0.9700 ?
C21 H21B . 0.9700 ?
C22 H22A . 0.9700 ?
C22 H22B . 0.9700 ?

loop_
_geom_hbond_atom_site_label_D
_geom_hbond_atom_site_label_H
_geom_hbond_atom_site_label_A
_geom_hbond_site_symmetry_A
_geom_hbond_distance_DH
_geom_hbond_distance_HA
_geom_hbond_distance_DA
_geom_hbond_angle_DHA
N2 H2 Cl1 3_656 0.91 2.26 3.157(3) 167.7
N4 H4 Cl1 3_656 0.91 2.55 3.458(3) 171.8
O2 H2A Cl1 3_656 0.82 2.34 3.154(3) 170.1
O4 H4B Cl1 3_656 0.82 2.75 3.500(4) 153.8

loop_
_geom_torsion_atom_site_label_1
_geom_torsion_atom_site_label_2
_geom_torsion_atom_site_label_3
_geom_torsion_atom_site_label_4
_geom_torsion
O1 Co1 N1 C1 13.9(3)
O3 Co1 N1 C1 -76.4(3)
N3 Co1 N1 C1 147(3)
N2 Co1 N1 C1 -164.0(3)
N4 Co1 N1 C1 102.8(3)
O1 Co1 N1 C8 -172.7(2)
O3 Co1 N1 C8 97.0(2)
N3 Co1 N1 C8 -40(3)
N2 Co1 N1 C8 9.4(2)
N4 Co1 N1 C8 -83.8(2)
O1 Co1 N2 C10 89(2)
O3 Co1 N2 C10 57.2(3)
N3 Co1 N2 C10 -36.6(3)
N1 Co1 N2 C10 145.1(3)
N4 Co1 N2 C10 -121.7(3)
O1 Co1 N2 C9 -37(2)
O3 Co1 N2 C9 -68.6(2)
N3 Co1 N2 C9 -162.4(2)
N1 Co1 N2 C9 19.2(2)
N4 Co1 N2 C9 112.5(2)
O1 Co1 N3 C12 -73.6(3)
O3 Co1 N3 C12 16.7(3)
N1 Co1 N3 C12 153(3)
N2 Co1 N3 C12 104.3(3)
N4 Co1 N3 C12 -162.5(3)
O1 Co1 N3 C19 101.2(2)
O3 Co1 N3 C19 -168.5(2)
N1 Co1 N3 C19 -32(3)
N2 Co1 N3 C19 -80.9(2)
N4 Co1 N3 C19 12.3(2)
O1 Co1 N4 C21 51.9(3)
O3 Co1 N4 C21 104(4)
N3 Co1 N4 C21 139.5(3)
N1 Co1 N4 C21 -42.0(3)
N2 Co1 N4 C21 -126.8(3)
O1 Co1 N4 C20 -72.7(2)
O3 Co1 N4 C20 -21(5)
N3 Co1 N4 C20 14.9(2)
N1 Co1 N4 C20 -166.6(2)
N2 Co1 N4 C20 108.6(2)
O3 Co1 O1 C3 70.3(3)
N3 Co1 O1 C3 164.2(3)
N1 Co1 O1 C3 -17.3(3)
N2 Co1 O1 C3 39(2)
N4 Co1 O1 C3 -110.8(3)
O1 Co1 O3 C14 76.3(3)
N3 Co1 O3 C14 -11.2(3)
N1 Co1 O3 C14 170.3(3)
N2 Co1 O3 C14 -105.0(3)
N4 Co1 O3 C14 25(5)
C8 N1 C1 C2 -179.8(3)
Co1 N1 C1 C2 -6.8(5)
N1 C1 C2 C7 178.5(3)
N1 C1 C2 C3 -2.1(5)
Co1 O1 C3 C4 -167.2(2)
Co1 O1 C3 C2 14.5(5)
C7 C2 C3 O1 177.4(3)
C1 C2 C3 O1 -2.1(5)
C7 C2 C3 C4 -0.9(5)
C1 C2 C3 C4 179.6(3)
O1 C3 C4 C5 -178.1(3)
C2 C3 C4 C5 0.3(5)
C3 C4 C5 C6 0.8(6)
C4 C5 C6 C7 -1.3(6)
C5 C6 C7 C2 0.7(6)
C3 C2 C7 C6 0.5(5)
C1 C2 C7 C6 179.9(3)
C1 N1 C8 C9 138.6(3)
Co1 N1 C8 C9 -35.3(3)
C10 N2 C9 C8 -172.4(3)
Co1 N2 C9 C8 -43.2(3)
N1 C8 C9 N2 50.8(4)
C9 N2 C10 C11 -62.1(4)
Co1 N2 C10 C11 174.6(3)
N2 C10 C11 O2 -72.0(4)
C19 N3 C12 C13 172.9(3)
Co1 N3 C12 C13 -12.7(5)
N3 C12 C13 C14 -1.9(5)
N3 C12 C13 C18 -176.0(3)
Co1 O3 C14 C15 179.6(2)
Co1 O3 C14 C13 1.6(5)
C18 C13 C14 O3 -178.1(3)
C12 C13 C14 O3 7.8(5)
C18 C13 C14 C15 3.9(5)
C12 C13 C14 C15 -170.2(3)
O3 C14 C15 C16 178.6(3)
C13 C14 C15 C16 -3.3(5)
C14 C15 C16 C17 0.4(6)
C15 C16 C17 C18 1.9(6)
C16 C17 C18 C13 -1.2(6)
C14 C13 C18 C17 -1.7(6)
C12 C13 C18 C17 172.6(4)
C12 N3 C19 C20 138.1(3)
Co1 N3 C19 C20 -37.0(3)
N3 C19 C20 N4 48.9(4)
C21 N4 C20 C19 -167.3(3)
Co1 N4 C20 C19 -38.5(3)
C20 N4 C21 C22 -64.3(4)
Co1 N4 C21 C22 172.9(3)
N4 C21 C22 O4 -67.1(5)
